data_2213730
loop_
_publ_author_name
'Liu, Ju-Tao'
'Fan, Sheng-Di'

_publ_section_title
;
 Poly[bis[\m~2~-5-(pyrimidin-2-yl)tetrazolato]nickel(II)]
;
_journal_coeditor_code CI2385
_journal_issue 6
_journal_name_full 'Acta Crystallographica Section E'
_journal_page_first m1632
_journal_page_last m1632
_journal_paper_doi 10.1107/S1600536807021976
_journal_volume 63
_journal_year 2007
_chemical_formula_iupac '[Ni (C5 H3 N6)2]'
_chemical_formula_moiety 'C10 H6 N12 Ni'
_chemical_formula_sum 'C10 H6 N12 Ni'
_chemical_formula_weight 352.98
_chemical_name_systematic
;
Poly[bis[\m~2~-5-(pyrimidin-2-yl)tetrazolato]nickel(II)]
;
_space_group_IT_number 61
_symmetry_cell_setting orthorhombic
_symmetry_space_group_name_Hall '-P 2ac 2ab'
_symmetry_space_group_name_H-M 'P b c a'
_atom_sites_solution_hydrogens geom
_atom_sites_solution_primary direct
_atom_sites_solution_secondary difmap
_cell_angle_alpha 90.00
_cell_angle_beta 90.00
_cell_angle_gamma 90.00
_cell_formula_units_Z 4
_cell_length_a 8.2054(16)
_cell_length_b 9.1736(18)
_cell_length_c 17.846(4)
_cell_measurement_reflns_used 3035
_cell_measurement_temperature 293(2)
_cell_measurement_theta_max 26.3879
_cell_measurement_theta_min 2.5061
_cell_volume 1343.3(5)
_computing_cell_refinement 'SAINT (Bruker, 1998)'
_computing_data_collection 'SMART (Bruker, 1998)'
_computing_data_reduction SAINT
_computing_molecular_graphics 'SHELXTL (Bruker, 1998)'
_computing_publication_material SHELXTL
_computing_structure_refinement 'SHELXL97 (Sheldrick, 1997)'
_computing_structure_solution 'SHELXS97 (Sheldrick, 1997)'
_diffrn_ambient_temperature 293(2)
_diffrn_measured_fraction_theta_full 0.999
_diffrn_measured_fraction_theta_max 0.999
_diffrn_measurement_device_type 'Bruker SMART CCD area-detector'
_diffrn_measurement_method '\f and \w'
_diffrn_radiation_monochromator graphite
_diffrn_radiation_source 'fine-focus sealed tube'
_diffrn_radiation_type MoK\a
_diffrn_radiation_wavelength 0.71073
_diffrn_reflns_av_R_equivalents 0.0576
_diffrn_reflns_av_sigmaI/netI 0.0373
_diffrn_reflns_limit_h_max 9
_diffrn_reflns_limit_h_min -10
_diffrn_reflns_limit_k_max 10
_diffrn_reflns_limit_k_min -12
_diffrn_reflns_limit_l_max 22
_diffrn_reflns_limit_l_min -23
_diffrn_reflns_number 9528
_diffrn_reflns_theta_full 27.87
_diffrn_reflns_theta_max 27.87
_diffrn_reflns_theta_min 2.28
_diffrn_standards_number 0
_exptl_absorpt_coefficient_mu 1.466
_exptl_absorpt_correction_T_max 1.0000
_exptl_absorpt_correction_T_min 0.9742
_exptl_absorpt_correction_type multi-scan
_exptl_absorpt_process_details '(SADABS; Bruker, 1998)'
_exptl_crystal_colour Pink
_exptl_crystal_density_diffrn 1.745
_exptl_crystal_density_method 'not measured'
_exptl_crystal_description Block
_exptl_crystal_F_000 712
_exptl_crystal_size_max 0.18
_exptl_crystal_size_mid 0.16
_exptl_crystal_size_min 0.16
_refine_diff_density_max 0.560
_refine_diff_density_min -0.397
_refine_ls_extinction_method none
_refine_ls_goodness_of_fit_ref 1.198
_refine_ls_hydrogen_treatment constr
_refine_ls_matrix_type full
_refine_ls_number_parameters 106
_refine_ls_number_reflns 1598
_refine_ls_number_restraints 0
_refine_ls_restrained_S_all 1.198
_refine_ls_R_factor_all 0.0663
_refine_ls_R_factor_gt 0.0533
_refine_ls_shift/su_max 0.001
_refine_ls_shift/su_mean 0.000
_refine_ls_structure_factor_coef Fsqd
_refine_ls_weighting_details 'calc w=1/[\s^2^(Fo^2^)+(0.0320P)^2^+2.6446P] where P=(Fo^2^+2Fc^2^)/3'
_refine_ls_weighting_scheme calc
_refine_ls_wR_factor_gt 0.0993
_refine_ls_wR_factor_ref 0.1051
_reflns_number_gt 1396
_reflns_number_total 1598
_reflns_threshold_expression I>2\s(I)
_cod_data_source_file ci2385.cif
_cod_data_source_block I
_cod_depositor_comments
;
The following automatic conversions were performed:
'_symmetry_cell_setting' value 'Orthorhombic' changed to 'orthorhombic'
according to '/home/saulius/struct/CIF-dictionaries/cif_core.dic'
dictionary named 'cif_core.dic' version 2.4.1 from
2010-06-29.

'_geom_bond_publ_flag' value 'Yes' changed to 'yes' according
to '/home/saulius/struct/CIF-dictionaries/cif_core.dic' dictionary named
'cif_core.dic' version 2.4.1 from 2010-06-29 (3
times).

'_geom_angle_publ_flag' value 'Yes' changed to 'yes' according to
'/home/saulius/struct/CIF-dictionaries/cif_core.dic' dictionary named
'cif_core.dic' version 2.4.1 from 2010-06-29 (6 times).

Automatic conversion script
Id: cif_fix_enum 1527 2010-12-29 10:47:43Z saulius 

The following automatic conversions were performed:

'_symmetry_cell_setting' value 'Orthorhombic' changed to
'orthorhombic' according to
/home/saulius/struct/CIF-dictionaries/cif_core.dic dictionary named
'cif_core.dic' version 2.4.1 from 2010-06-29.

'_geom_bond_publ_flag'
value 'Yes' changed to 'yes' according to
/home/saulius/struct/CIF-dictionaries/cif_core.dic dictionary named
'cif_core.dic' version 2.4.1 from 2010-06-29 (3
times).

'_geom_angle_publ_flag' value 'Yes' changed to 'yes'
according to /home/saulius/struct/CIF-dictionaries/cif_core.dic
dictionary named 'cif_core.dic' version 2.4.1 from 2010-06-29 (6
times).

Automatic conversion script
Id: cif_fix_values 1715 2011-07-08 13:25:40Z adriana 
;
_cod_database_code 2213730
_cod_database_fobs_code 2213730

loop_
_symmetry_equiv_pos_as_xyz
'x, y, z'
'-x+1/2, -y, z+1/2'
'-x, y+1/2, -z+1/2'
'x+1/2, -y+1/2, -z'
'-x, -y, -z'
'x-1/2, y, -z-1/2'
'x, -y-1/2, z-1/2'
'-x-1/2, y-1/2, z'

loop_
_atom_site_type_symbol
_atom_site_label
_atom_site_fract_x
_atom_site_fract_y
_atom_site_fract_z
_atom_site_U_iso_or_equiv
_atom_site_adp_type
_atom_site_calc_flag
_atom_site_refinement_flags
_atom_site_occupancy
Ni Ni1 0.0000 0.5000 0.5000 0.00927(16) Uani d S 1
N N1 -0.1491(3) 0.3232(3) 0.48286(15) 0.0130(6) Uani d . 1
C C2 -0.0291(4) 0.3372(3) 0.35937(19) 0.0142(6) Uani d . 1
N N6 0.0456(3) 0.4562(3) 0.38656(15) 0.0116(5) Uani d . 1
N N5 -0.0129(3) 0.2818(3) 0.29133(16) 0.0196(6) Uani d . 1
C C5 0.1446(4) 0.5280(3) 0.3397(2) 0.0175(7) Uani d . 1
H H5 0.1993 0.6105 0.3565 0.021 Uiso calc R 1
C C1 -0.1385(4) 0.2677(3) 0.41376(17) 0.0121(6) Uani d . 1
C C4 0.1666(4) 0.4812(4) 0.2669(2) 0.0213(7) Uani d . 1
H H4 0.2334 0.5320 0.2338 0.026 Uiso calc R 1
N N2 -0.2581(3) 0.2430(3) 0.51904(14) 0.0128(5) Uani d . 1
N N4 -0.2388(3) 0.1549(3) 0.40478(15) 0.0148(6) Uani d . 1
C C3 0.0857(4) 0.3563(4) 0.2450(2) 0.0236(8) Uani d . 1
H H3 0.1000 0.3225 0.1963 0.028 Uiso calc R 1
N N3 -0.3114(3) 0.1428(3) 0.47178(16) 0.0126(5) Uani d . 1

loop_
_atom_site_aniso_label
_atom_site_aniso_U_11
_atom_site_aniso_U_22
_atom_site_aniso_U_33
_atom_site_aniso_U_12
_atom_site_aniso_U_13
_atom_site_aniso_U_23
Ni1 0.0094(3) 0.0073(3) 0.0111(3) 0.0006(2) -0.0003(2) -0.0005(2)
N1 0.0116(12) 0.0106(11) 0.0169(15) 0.0001(10) 0.0008(10) -0.0004(10)
C2 0.0143(14) 0.0136(14) 0.0148(16) -0.0025(12) 0.0006(12) 0.0005(12)
N6 0.0129(12) 0.0080(11) 0.0139(14) 0.0016(9) -0.0010(10) 0.0007(9)
N5 0.0216(15) 0.0220(14) 0.0153(15) -0.0032(12) 0.0039(12) -0.0051(11)
C5 0.0191(16) 0.0108(14) 0.0227(18) 0.0004(12) 0.0033(13) 0.0008(12)
C1 0.0129(14) 0.0127(14) 0.0106(16) -0.0006(12) 0.0002(12) -0.0003(11)
C4 0.0224(17) 0.0219(16) 0.0195(18) 0.0017(14) 0.0079(14) 0.0040(14)
N2 0.0118(12) 0.0114(12) 0.0152(14) -0.0031(10) 0.0012(11) -0.0004(10)
N4 0.0157(13) 0.0153(12) 0.0134(14) -0.0015(11) 0.0024(11) -0.0015(10)
C3 0.0272(18) 0.0290(18) 0.0146(18) -0.0029(16) 0.0060(14) -0.0019(15)
N3 0.0138(12) 0.0095(11) 0.0144(14) -0.0033(10) 0.0018(10) -0.0013(10)

loop_
_atom_type_symbol
_atom_type_description
_atom_type_scat_dispersion_real
_atom_type_scat_dispersion_imag
_atom_type_scat_source
C C 0.0033 0.0016 'International Tables Vol C Tables 4.2.6.8 and 6.1.1.4'
H H 0.0000 0.0000 'International Tables Vol C Tables 4.2.6.8 and 6.1.1.4'
N N 0.0061 0.0033 'International Tables Vol C Tables 4.2.6.8 and 6.1.1.4'
O O 0.0106 0.0060 'International Tables Vol C Tables 4.2.6.8 and 6.1.1.4'
Ni Ni 0.3393 1.1124 'International Tables Vol C Tables 4.2.6.8 and 6.1.1.4'

loop_
_geom_angle_atom_site_label_1
_geom_angle_atom_site_label_2
_geom_angle_atom_site_label_3
_geom_angle_site_symmetry_1
_geom_angle_site_symmetry_3
_geom_angle
_geom_angle_publ_flag
N1 Ni1 N1 5_566 . 180 ?
N1 Ni1 N3 5_566 8_565 88.98(10) ?
N1 Ni1 N3 . 8_565 91.02(10) yes
N1 Ni1 N3 5_566 4_556 91.02(10) ?
N1 Ni1 N3 . 4_556 88.98(10) yes
N3 Ni1 N3 8_565 4_556 180 ?
N1 Ni1 N6 5_566 5_566 79.12(10) ?
N1 Ni1 N6 . 5_566 100.88(10) yes
N3 Ni1 N6 8_565 5_566 88.87(10) ?
N3 Ni1 N6 4_556 5_566 91.13(10) ?
N1 Ni1 N6 5_566 . 100.88(10) ?
N1 Ni1 N6 . . 79.12(10) yes
N3 Ni1 N6 8_565 . 91.13(10) yes
N3 Ni1 N6 4_556 . 88.87(10) yes
N6 Ni1 N6 5_566 . 180 ?
N2 N1 C1 . . 106.4(2) ?
N2 N1 Ni1 . . 140.1(2) ?
C1 N1 Ni1 . . 113.5(2) ?
N5 C2 N6 . . 126.7(3) ?
N5 C2 C1 . . 120.1(3) ?
N6 C2 C1 . . 113.2(3) ?
C5 N6 C2 . . 116.8(3) ?
C5 N6 Ni1 . . 128.1(2) ?
C2 N6 Ni1 . . 115.0(2) ?
C2 N5 C3 . . 115.5(3) ?
N6 C5 C4 . . 121.0(3) ?
N6 C5 H5 . . 119.5 ?
C4 C5 H5 . . 119.5 ?
N4 C1 N1 . . 111.5(3) ?
N4 C1 C2 . . 129.5(3) ?
N1 C1 C2 . . 119.0(3) ?
C3 C4 C5 . . 117.4(3) ?
C3 C4 H4 . . 121.3 ?
C5 C4 H4 . . 121.3 ?
N3 N2 N1 . . 107.4(2) ?
C1 N4 N3 . . 103.4(2) ?
N5 C3 C4 . . 122.5(3) ?
N5 C3 H3 . . 118.7 ?
C4 C3 H3 . . 118.7 ?
N2 N3 N4 . . 111.4(2) ?
N2 N3 Ni1 . 4_456 121.8(2) ?
N4 N3 Ni1 . 4_456 126.6(2) ?

loop_
_geom_bond_atom_site_label_1
_geom_bond_atom_site_label_2
_geom_bond_site_symmetry_2
_geom_bond_distance
_geom_bond_publ_flag
Ni1 N1 5_566 2.054(3) ?
Ni1 N1 . 2.054(3) yes
Ni1 N3 8_565 2.089(2) ?
Ni1 N3 4_556 2.089(2) yes
Ni1 N6 5_566 2.098(3) ?
Ni1 N6 . 2.098(3) yes
N1 N2 . 1.326(3) ?
N1 C1 . 1.337(4) ?
C2 N5 . 1.323(4) ?
C2 N6 . 1.343(4) ?
C2 C1 . 1.468(4) ?
N6 C5 . 1.338(4) ?
N5 C3 . 1.344(4) ?
C5 C4 . 1.382(5) ?
C5 H5 . 0.93 ?
C1 N4 . 1.332(4) ?
C4 C3 . 1.381(5) ?
C4 H4 . 0.93 ?
N2 N3 . 1.322(4) ?
N4 N3 . 1.340(4) ?
C3 H3 . 0.93 ?
N3 Ni1 4_456 2.089(2) ?

loop_
_geom_torsion_atom_site_label_1
_geom_torsion_atom_site_label_2
_geom_torsion_atom_site_label_3
_geom_torsion_atom_site_label_4
_geom_torsion_site_symmetry_1
_geom_torsion_site_symmetry_4
_geom_torsion
N3 Ni1 N1 N2 8_565 . -85.7(3)
N3 Ni1 N1 N2 4_556 . 94.3(3)
N6 Ni1 N1 N2 5_566 . 3.4(3)
N6 Ni1 N1 N2 . . -176.6(3)
N3 Ni1 N1 C1 8_565 . 93.6(2)
N3 Ni1 N1 C1 4_556 . -86.4(2)
N6 Ni1 N1 C1 5_566 . -177.3(2)
N6 Ni1 N1 C1 . . 2.7(2)
N5 C2 N6 C5 . . 1.3(5)
C1 C2 N6 C5 . . -178.4(3)
N5 C2 N6 Ni1 . . -175.8(3)
C1 C2 N6 Ni1 . . 4.4(3)
N1 Ni1 N6 C5 5_566 . -0.8(3)
N1 Ni1 N6 C5 . . 179.2(3)
N3 Ni1 N6 C5 8_565 . 88.4(3)
N3 Ni1 N6 C5 4_556 . -91.6(3)
N1 Ni1 N6 C2 5_566 . 176.0(2)
N1 Ni1 N6 C2 . . -4.0(2)
N3 Ni1 N6 C2 8_565 . -94.8(2)
N3 Ni1 N6 C2 4_556 . 85.2(2)
N6 C2 N5 C3 . . -2.0(5)
C1 C2 N5 C3 . . 177.8(3)
C2 N6 C5 C4 . . 0.5(5)
Ni1 N6 C5 C4 . . 177.2(2)
N2 N1 C1 N4 . . 0.5(3)
Ni1 N1 C1 N4 . . -179.06(19)
N2 N1 C1 C2 . . 178.4(3)
Ni1 N1 C1 C2 . . -1.2(3)
N5 C2 C1 N4 . . -4.5(5)
N6 C2 C1 N4 . . 175.3(3)
N5 C2 C1 N1 . . 178.0(3)
N6 C2 C1 N1 . . -2.2(4)
N6 C5 C4 C3 . . -1.4(5)
C1 N1 N2 N3 . . -0.4(3)
Ni1 N1 N2 N3 . . 178.9(2)
N1 C1 N4 N3 . . -0.3(3)
C2 C1 N4 N3 . . -177.9(3)
C2 N5 C3 C4 . . 0.8(5)
C5 C4 C3 N5 . . 0.7(5)
N1 N2 N3 N4 . . 0.2(3)
N1 N2 N3 Ni1 . 4_456 -174.80(18)
C1 N4 N3 N2 . . 0.0(3)
C1 N4 N3 Ni1 . 4_456 174.8(2)
